data_8102470
loop_
_publ_author_name
'Xun Feng'
'Jian-She Zhao'
'Xin-Ge Shi'
'Fang Ruan'

_publ_section_title
;
 Crystal structure of triaqua-(pyrazine-2,3- dicarboxylato)cerium(III),
 Ce(H2O)3(C6H2N2O4)
;
_journal_issue 1
_journal_name_full 'Zeitschrift f\"ur Kristallographie - New Crystal Structures'
_journal_page_first 71
_journal_volume 225
_journal_year 2010
_chemical_formula_sum 'C6 H8 Ce N2 O7'
_chemical_formula_weight 360.26
_space_group_IT_number 19
_symmetry_cell_setting orthorhombic
_symmetry_space_group_name_Hall 'P 2ac 2ab'
_symmetry_space_group_name_H-M 'P 21 21 21'
_atom_sites_solution_hydrogens geom
_atom_sites_solution_primary direct
_atom_sites_solution_secondary difmap
_audit_creation_method SHELXL-97
_cell_angle_alpha 90.00
_cell_angle_beta 90.00
_cell_angle_gamma 90.00
_cell_formula_units_Z 4
_cell_length_a 5.7479(8)
_cell_length_b 10.9085(15)
_cell_length_c 15.370(2)
_cell_measurement_reflns_used 2377
_cell_measurement_temperature 296(2)
_cell_measurement_theta_max 26.36
_cell_measurement_theta_min 3.24
_cell_volume 963.7(2)
_computing_cell_refinement 'Bruker SMART'
_computing_data_collection 'Bruker SMART'
_computing_data_reduction 'Bruker SAINT'
_computing_molecular_graphics 'Bruker SHELXTL'
_computing_publication_material 'Bruker SHELXTL'
_computing_structure_refinement 'SHELXL-97 (Sheldrick, 1997)'
_computing_structure_solution 'SHELXS-97 (Sheldrick, 1990)'
_diffrn_ambient_temperature 296(2)
_diffrn_measured_fraction_theta_full 0.999
_diffrn_measured_fraction_theta_max 0.999
_diffrn_measurement_device_type 'CCD area detector'
_diffrn_measurement_method 'phi and omega scans'
_diffrn_radiation_monochromator graphite
_diffrn_radiation_source 'fine-focus sealed tube'
_diffrn_radiation_type MoK\a
_diffrn_radiation_wavelength 0.71073
_diffrn_reflns_av_R_equivalents 0.0302
_diffrn_reflns_av_sigmaI/netI 0.0315
_diffrn_reflns_limit_h_max 6
_diffrn_reflns_limit_h_min -6
_diffrn_reflns_limit_k_max 13
_diffrn_reflns_limit_k_min -13
_diffrn_reflns_limit_l_max 18
_diffrn_reflns_limit_l_min -18
_diffrn_reflns_number 5612
_diffrn_reflns_theta_full 25.50
_diffrn_reflns_theta_max 25.50
_diffrn_reflns_theta_min 2.29
_exptl_absorpt_coefficient_mu 4.748
_exptl_absorpt_correction_T_max 0.4991
_exptl_absorpt_correction_T_min 0.2725
_exptl_absorpt_correction_type multi-scan
_exptl_absorpt_process_details sadabs
_exptl_crystal_colour colourless
_exptl_crystal_density_diffrn 2.483
_exptl_crystal_density_method 'not measured'
_exptl_crystal_description block
_exptl_crystal_F_000 688
_exptl_crystal_size_max 0.37
_exptl_crystal_size_mid 0.25
_exptl_crystal_size_min 0.17
_refine_diff_density_max 1.530
_refine_diff_density_min -0.826
_refine_diff_density_rms 0.213
_refine_ls_abs_structure_details 'Flack H D (1983), Acta Cryst. A39, 876-881'
_refine_ls_abs_structure_Flack 0.01(2)
_refine_ls_extinction_method none
_refine_ls_goodness_of_fit_ref 1.046
_refine_ls_hydrogen_treatment constr
_refine_ls_matrix_type full
_refine_ls_number_parameters 145
_refine_ls_number_reflns 1778
_refine_ls_number_restraints 0
_refine_ls_restrained_S_all 1.046
_refine_ls_R_factor_all 0.0464
_refine_ls_R_factor_gt 0.0446
_refine_ls_shift/su_max 0.000
_refine_ls_shift/su_mean 0.000
_refine_ls_structure_factor_coef Fsqd
_refine_ls_weighting_details 'calc w=1/[\s^2^(Fo^2^)+(0.0786P)^2^+7.1643P] where P=(Fo^2^+2Fc^2^)/3'
_refine_ls_weighting_scheme calc
_refine_ls_wR_factor_gt 0.1211
_refine_ls_wR_factor_ref 0.1233
_reflns_number_gt 1709
_reflns_number_total 1778
_reflns_threshold_expression >2sigma(I)
_cod_data_source_file 1267-2654.cff
_cod_data_source_block c
_cod_depositor_comments
;
The following automatic conversions were performed:
'_symmetry_cell_setting' value 'Orthorhombic' changed to 'orthorhombic'
according to '/home/saulius/struct/CIF-dictionaries/cif_core.dic'
dictionary named 'cif_core.dic' version 2.4.1 from 2010-06-29.

Automatic conversion script
Id: cif_fix_enum 1555 2011-01-17 13:19:09Z saulius 
;
_cod_original_sg_symbol_H-M P2(1)2(1)2(1)
_cod_database_code 8102470

loop_
_symmetry_equiv_pos_as_xyz
'x, y, z'
'-x+1/2, -y, z+1/2'
'-x, y+1/2, -z+1/2'
'x+1/2, -y+1/2, -z'

loop_
_atom_site_label
_atom_site_type_symbol
_atom_site_fract_x
_atom_site_fract_y
_atom_site_fract_z
_atom_site_U_iso_or_equiv
_atom_site_adp_type
_atom_site_occupancy
_atom_site_symmetry_multiplicity
_atom_site_calc_flag
_atom_site_refinement_flags
_atom_site_disorder_assembly
_atom_site_disorder_group
Ce1 Ce 0.56623(10) 0.91385(6) 0.35386(4) 0.0270(2) Uani 1 1 d U . .
O1 O 0.2562(11) 1.0766(6) 0.3437(4) 0.0223(8) Uani 1 1 d U . .
H1W H 0.2530 1.0949 0.3962 0.033 Uiso 1 1 d R . .
H2W H 0.1320 1.0448 0.3284 0.033 Uiso 1 1 d R . .
O2 O 0.2957(14) 0.8159(7) 0.4290(5) 0.0281(8) Uani 1 1 d U . .
H3W H 0.2983 0.7416 0.4186 0.042 Uiso 1 1 d R . .
H4W H 0.1643 0.8396 0.4429 0.042 Uiso 1 1 d R . .
O3 O 0.7087(13) 0.7135(7) 0.3184(5) 0.0268(8) Uani 1 1 d U . .
H5W H 0.7413 0.6579 0.3531 0.040 Uiso 1 1 d R . .
H6W H 0.7615 0.6988 0.2694 0.040 Uiso 1 1 d R . .
O4 O 0.8293(12) 1.0152(6) 0.2676(5) 0.0210(5) Uani 1 1 d U . .
O5 O 0.9127(11) 1.0755(6) 0.1331(4) 0.0217(8) Uani 1 1 d U . .
O6 O 0.6383(11) 1.1024(6) -0.0359(4) 0.0178(7) Uani 1 1 d U . .
O7 O 0.8474(11) 0.9322(6) -0.0395(4) 0.0182(7) Uani 1 1 d U . .
N1 N 0.4449(15) 0.8933(7) 0.2080(5) 0.0191(5) Uani 1 1 d U . .
N2 N 0.3510(14) 0.8825(7) 0.0313(5) 0.0174(6) Uani 1 1 d U . .
C1 C 0.7916(17) 1.0206(9) 0.1868(7) 0.0195(5) Uani 1 1 d U . .
C2 C 0.5864(16) 0.9488(8) 0.1513(6) 0.0182(5) Uani 1 1 d U . .
C3 C 0.5389(17) 0.9423(8) 0.0628(6) 0.0175(5) Uani 1 1 d U . .
C4 C 0.2142(18) 0.8280(9) 0.0897(6) 0.0179(6) Uani 1 1 d U . .
H4 H 0.0832 0.7858 0.0706 0.021 Uiso 1 1 calc R . .
C5 C 0.2617(17) 0.8323(9) 0.1792(6) 0.0185(6) Uani 1 1 d U . .
H5 H 0.1643 0.7923 0.2183 0.022 Uiso 1 1 calc R . .
C6 C 0.6904(17) 0.9964(9) -0.0076(6) 0.0176(6) Uani 1 1 d U . .

loop_
_atom_site_aniso_label
_atom_site_aniso_U_11
_atom_site_aniso_U_22
_atom_site_aniso_U_33
_atom_site_aniso_U_23
_atom_site_aniso_U_13
_atom_site_aniso_U_12
Ce1 0.0277(3) 0.0349(3) 0.0185(3) 0.0005(2) -0.0008(2) -0.0032(3)
O1 0.0228(11) 0.0241(10) 0.0199(12) -0.0020(8) 0.0015(9) -0.0048(8)
O2 0.0291(12) 0.0285(12) 0.0268(11) 0.0038(9) 0.0027(9) -0.0006(9)
O3 0.0268(12) 0.0280(8) 0.0256(13) 0.0040(9) -0.0021(9) 0.0006(8)
O4 0.0206(8) 0.0227(9) 0.0196(8) -0.0016(7) -0.0021(6) -0.0004(7)
O5 0.0215(11) 0.0223(11) 0.0213(10) 0.0001(9) -0.0005(9) -0.0027(8)
O6 0.0176(10) 0.0183(9) 0.0177(10) 0.0007(7) 0.0003(8) 0.0000(7)
O7 0.0180(9) 0.0185(10) 0.0180(10) -0.0001(8) 0.0007(7) 0.0003(7)
N1 0.0187(8) 0.0191(8) 0.0194(6) -0.0001(6) -0.0003(5) -0.0005(6)
N2 0.0172(8) 0.0175(9) 0.0177(7) -0.0001(7) -0.0001(6) -0.0002(6)
C1 0.0191(8) 0.0201(8) 0.0192(7) -0.0008(6) -0.0011(6) -0.0007(6)
C2 0.0181(7) 0.0183(7) 0.0181(6) -0.0002(6) -0.0005(5) -0.0001(6)
C3 0.0172(7) 0.0174(8) 0.0178(6) -0.0001(6) -0.0002(5) -0.0001(6)
C4 0.0177(8) 0.0177(9) 0.0182(8) 0.0002(7) 0.0002(6) -0.0003(7)
C5 0.0184(8) 0.0184(8) 0.0186(7) 0.0005(7) 0.0005(6) -0.0004(6)
C6 0.0174(8) 0.0179(8) 0.0176(7) 0.0000(6) 0.0000(6) -0.0001(6)

loop_
_atom_type_symbol
_atom_type_description
_atom_type_scat_dispersion_real
_atom_type_scat_dispersion_imag
_atom_type_scat_source
C C 0.0033 0.0016 'International Tables Vol C Tables 4.2.6.8 and 6.1.1.4'
H H 0.0000 0.0000 'International Tables Vol C Tables 4.2.6.8 and 6.1.1.4'
N N 0.0061 0.0033 'International Tables Vol C Tables 4.2.6.8 and 6.1.1.4'
O O 0.0106 0.0060 'International Tables Vol C Tables 4.2.6.8 and 6.1.1.4'
Ce Ce -0.2486 2.6331 'International Tables Vol C Tables 4.2.6.8 and 6.1.1.4'

loop_
_geom_angle_atom_site_label_1
_geom_angle_atom_site_label_2
_geom_angle_atom_site_label_3
_geom_angle
_geom_angle_site_symmetry_1
_geom_angle_site_symmetry_3
_geom_angle_publ_flag
O2 Ce1 O4 175.9(3) . . ?
O2 Ce1 N1 104.0(3) . . ?
O4 Ce1 N1 72.0(3) . . ?
O2 Ce1 O3 85.3(3) . . ?
O4 Ce1 O3 94.7(3) . . ?
N1 Ce1 O3 78.4(3) . . ?
O2 Ce1 O7 97.3(3) . 2_675 ?
O4 Ce1 O7 85.5(2) . 2_675 ?
N1 Ce1 O7 141.0(2) . 2_675 ?
O3 Ce1 O7 136.3(2) . 2_675 ?
O2 Ce1 O6 95.3(2) . 2_675 ?
O4 Ce1 O6 88.7(2) . 2_675 ?
N1 Ce1 O6 150.6(3) . 2_675 ?
O3 Ce1 O6 81.5(2) . 2_675 ?
O7 Ce1 O6 54.8(2) 2_675 2_675 ?
O2 Ce1 O1 82.9(2) . . ?
O4 Ce1 O1 95.2(2) . . ?
N1 Ce1 O1 78.4(3) . . ?
O3 Ce1 O1 150.4(2) . . ?
O7 Ce1 O1 72.3(2) 2_675 . ?
O6 Ce1 O1 126.5(2) 2_675 . ?
O2 Ce1 C6 97.3(3) . 2_675 ?
O4 Ce1 C6 86.6(3) . 2_675 ?
N1 Ce1 C6 158.0(3) . 2_675 ?
O3 Ce1 C6 109.2(3) . 2_675 ?
O7 Ce1 C6 27.1(3) 2_675 2_675 ?
O6 Ce1 C6 27.8(3) 2_675 2_675 ?
O1 Ce1 C6 99.1(3) . 2_675 ?
O2 Ce1 H3W 17.1 . . ?
O4 Ce1 H3W 161.9 . . ?
N1 Ce1 H3W 96.8 . . ?
O3 Ce1 H3W 68.5 . . ?
O7 Ce1 H3W 111.3 2_675 . ?
O6 Ce1 H3W 95.4 2_675 . ?
O1 Ce1 H3W 96.5 . . ?
C6 Ce1 H3W 105.2 2_675 . ?
Ce1 O1 H1W 97.1 . . ?
Ce1 O1 H2W 109.4 . . ?
H1W O1 H2W 111.0 . . ?
Ce1 O2 H3W 111.1 . . ?
Ce1 O2 H4W 128.8 . . ?
H3W O2 H4W 112.0 . . ?
Ce1 O3 H5W 126.6 . . ?
Ce1 O3 H6W 120.6 . . ?
H5W O3 H6W 111.2 . . ?
C1 O4 Ce1 118.5(6) . . ?
C6 O6 Ce1 90.4(5) . 2_674 ?
C6 O7 Ce1 91.5(6) . 2_674 ?
C5 N1 C2 119.7(8) . . ?
C5 N1 Ce1 127.0(6) . . ?
C2 N1 Ce1 113.3(6) . . ?
C4 N2 C3 116.4(8) . . ?
O5 C1 O4 125.7(9) . . ?
O5 C1 C2 116.7(9) . . ?
O4 C1 C2 117.6(9) . . ?
N1 C2 C3 119.6(9) . . ?
N1 C2 C1 118.2(8) . . ?
C3 C2 C1 122.1(8) . . ?
N2 C3 C2 122.2(9) . . ?
N2 C3 C6 113.1(8) . . ?
C2 C3 C6 124.7(9) . . ?
N2 C4 C5 122.0(9) . . ?
N2 C4 H4 119.0 . . ?
C5 C4 H4 119.0 . . ?
N1 C5 C4 120.0(9) . . ?
N1 C5 H5 120.0 . . ?
C4 C5 H5 120.0 . . ?
O7 C6 O6 123.3(9) . . ?
O7 C6 C3 118.8(8) . . ?
O6 C6 C3 117.7(8) . . ?
O7 C6 Ce1 61.5(5) . 2_674 ?
O6 C6 Ce1 61.8(5) . 2_674 ?
C3 C6 Ce1 174.5(7) . 2_674 ?

loop_
_geom_bond_atom_site_label_1
_geom_bond_atom_site_label_2
_geom_bond_distance
_geom_bond_site_symmetry_2
_geom_bond_publ_flag
Ce1 O2 2.212(8) . ?
Ce1 O4 2.296(7) . ?
Ce1 N1 2.359(8) . ?
Ce1 O3 2.397(8) . ?
Ce1 O7 2.398(7) 2_675 ?
Ce1 O6 2.405(6) 2_675 ?
Ce1 O1 2.520(7) . ?
Ce1 C6 2.729(10) 2_675 ?
Ce1 H3W 2.6254 . ?
O1 H1W 0.8319 . ?
O1 H2W 0.8279 . ?
O2 H3W 0.8257 . ?
O2 H4W 0.8268 . ?
O3 H5W 0.8293 . ?
O3 H6W 0.8266 . ?
O4 C1 1.262(12) . ?
O5 C1 1.235(12) . ?
O6 C6 1.271(12) . ?
O6 Ce1 2.405(6) 2_674 ?
O7 C6 1.243(12) . ?
O7 Ce1 2.398(7) 2_674 ?
N1 C5 1.321(13) . ?
N1 C2 1.337(13) . ?
N2 C4 1.333(13) . ?
N2 C3 1.352(13) . ?
C1 C2 1.516(13) . ?
C2 C3 1.389(13) . ?
C3 C6 1.510(13) . ?
C4 C5 1.403(14) . ?
C4 H4 0.9300 . ?
C5 H5 0.9300 . ?
C6 Ce1 2.729(10) 2_674 ?

loop_
_geom_hbond_atom_site_label_D
_geom_hbond_atom_site_label_H
_geom_hbond_atom_site_label_A
_geom_hbond_distance_DH
_geom_hbond_distance_HA
_geom_hbond_distance_DA
_geom_hbond_angle_DHA
_geom_hbond_site_symmetry_A
O3 H6W O1 0.83 2.19 2.911(10) 145.3 3_645
O3 H5W O5 0.83 2.19 2.749(10) 124.5 3_745
O2 H3W O6 0.83 2.39 2.876(10) 118.8 3_645
O2 H3W O5 0.83 2.32 3.036(10) 145.3 3_645
O1 H2W O4 0.83 2.00 2.800(10) 161.8 1_455
O1 H1W N2 0.83 2.17 2.982(10) 163.7 2_575

loop_
_geom_torsion_atom_site_label_1
_geom_torsion_atom_site_label_2
_geom_torsion_atom_site_label_3
_geom_torsion_atom_site_label_4
_geom_torsion
_geom_torsion_site_symmetry_1
_geom_torsion_site_symmetry_2
_geom_torsion_site_symmetry_3
_geom_torsion_site_symmetry_4
_geom_torsion_publ_flag
O2 Ce1 O4 C1 -11(4) . . . . ?
N1 Ce1 O4 C1 3.2(7) . . . . ?
O3 Ce1 O4 C1 79.3(7) . . . . ?
O7 Ce1 O4 C1 -144.5(7) 2_675 . . . ?
O6 Ce1 O4 C1 160.7(7) 2_675 . . . ?
O1 Ce1 O4 C1 -72.8(7) . . . . ?
C6 Ce1 O4 C1 -171.6(7) 2_675 . . . ?
O2 Ce1 N1 C5 -2.5(8) . . . . ?
O4 Ce1 N1 C5 178.5(8) . . . . ?
O3 Ce1 N1 C5 79.6(8) . . . . ?
O7 Ce1 N1 C5 -123.7(7) 2_675 . . . ?
O6 Ce1 N1 C5 127.2(8) 2_675 . . . ?
O1 Ce1 N1 C5 -82.0(8) . . . . ?
C6 Ce1 N1 C5 -167.6(8) 2_675 . . . ?
O2 Ce1 N1 C2 179.1(6) . . . . ?
O4 Ce1 N1 C2 0.2(6) . . . . ?
O3 Ce1 N1 C2 -98.8(7) . . . . ?
O7 Ce1 N1 C2 58.0(8) 2_675 . . . ?
O6 Ce1 N1 C2 -51.1(9) 2_675 . . . ?
O1 Ce1 N1 C2 99.6(6) . . . . ?
C6 Ce1 N1 C2 14.1(11) 2_675 . . . ?
Ce1 O4 C1 O5 177.2(8) . . . . ?
Ce1 O4 C1 C2 -5.8(12) . . . . ?
C5 N1 C2 C3 0.3(13) . . . . ?
Ce1 N1 C2 C3 178.7(7) . . . . ?
C5 N1 C2 C1 178.5(8) . . . . ?
Ce1 N1 C2 C1 -3.0(10) . . . . ?
O5 C1 C2 N1 -176.7(8) . . . . ?
O4 C1 C2 N1 6.0(13) . . . . ?
O5 C1 C2 C3 1.5(14) . . . . ?
O4 C1 C2 C3 -175.8(9) . . . . ?
C4 N2 C3 C2 -1.0(13) . . . . ?
C4 N2 C3 C6 177.4(8) . . . . ?
N1 C2 C3 N2 0.9(14) . . . . ?
C1 C2 C3 N2 -177.3(9) . . . . ?
N1 C2 C3 C6 -177.3(8) . . . . ?
C1 C2 C3 C6 4.5(14) . . . . ?
C3 N2 C4 C5 0.1(14) . . . . ?
C2 N1 C5 C4 -1.2(14) . . . . ?
Ce1 N1 C5 C4 -179.4(7) . . . . ?
N2 C4 C5 N1 1.0(15) . . . . ?
Ce1 O7 C6 O6 -0.5(10) 2_674 . . . ?
Ce1 O7 C6 C3 173.8(8) 2_674 . . . ?
Ce1 O6 C6 O7 0.5(10) 2_674 . . . ?
Ce1 O6 C6 C3 -173.8(8) 2_674 . . . ?
N2 C3 C6 O7 -88.4(11) . . . . ?
C2 C3 C6 O7 89.9(12) . . . . ?
N2 C3 C6 O6 86.2(10) . . . . ?
C2 C3 C6 O6 -95.5(11) . . . . ?
N2 C3 C6 Ce1 3(7) . . . 2_674 ?
C2 C3 C6 Ce1 -179(100) . . . 2_674 ?
